data_2212251
loop_
_publ_author_name
'Aslanta\,s, Mehmet '
'T\"umer, Mehmet '
'\,Sahin, Ertan '
'T\"umer, Ferhan '

_publ_section_title <i>trans</i>-<i>N</i>,<i>N</i>'-Bis(3-methoxysalicylidene)cyclohexane-1,2-diamine
_journal_coeditor_code IS2133
_journal_issue 2
_journal_name_full 'Acta Crystallographica Section E'
_journal_page_first o644
_journal_page_last o645
_journal_paper_doi 10.1107/S1600536807000438
_journal_volume 63
_journal_year 2007
_chemical_formula_iupac 'C22 H26 N2 O4'
_chemical_formula_moiety 'C22 H26 N2 O4'
_chemical_formula_sum 'C22 H26 N2 O4'
_chemical_formula_weight 382.45
_chemical_name_systematic
;
trans-N,N'-Bis(3-methoxysalicylidene)-1,2-cyclohexanediamine
;
_space_group_IT_number 2
_symmetry_cell_setting triclinic
_symmetry_space_group_name_Hall '-P 1'
_symmetry_space_group_name_H-M 'P -1'
_audit_creation_method 'WinGX routine CIF_UPDATE'
_cell_angle_alpha 115.254(5)
_cell_angle_beta 112.401(5)
_cell_angle_gamma 95.258(5)
_cell_formula_units_Z 2
_cell_length_a 10.090(5)
_cell_length_b 10.970(5)
_cell_length_c 11.678(5)
_cell_measurement_reflns_used 4027
_cell_measurement_temperature 294(2)
_cell_measurement_theta_max 30.5214
_cell_measurement_theta_min 2.1645
_cell_volume 1029.7(8)
_computing_cell_refinement CrystalClear
_computing_data_collection 'CrystalClear (Rigaku/MSC, 2005)'
_computing_data_reduction CrystalClear
_computing_molecular_graphics 'ORTEP-3 (Farrugia, 1997)'
_computing_publication_material 'WinGX (Farrugia, 1999)'
_computing_structure_refinement 'SHELXL97 (Sheldrick, 1997)'
_computing_structure_solution 'SHELXS97 (Sheldrick, 1997)'
_diffrn_measured_fraction_theta_full 0.993
_diffrn_measured_fraction_theta_max 0.993
_diffrn_measurement_device 'Rigaku R-AXIS RAPID-S'
_diffrn_measurement_method \w
_diffrn_radiation_type MoK\a
_diffrn_radiation_wavelength 0.71073
_diffrn_reflns_av_R_equivalents 0.048
_diffrn_reflns_limit_h_max 14
_diffrn_reflns_limit_h_min -14
_diffrn_reflns_limit_k_max 15
_diffrn_reflns_limit_k_min -13
_diffrn_reflns_limit_l_max 16
_diffrn_reflns_limit_l_min -16
_diffrn_reflns_number 30731
_diffrn_reflns_theta_full 30.54
_diffrn_reflns_theta_max 30.54
_diffrn_reflns_theta_min 2.16
_diffrn_standards_decay_% 0
_diffrn_standards_interval_time 0
_diffrn_standards_number 0
_exptl_absorpt_coefficient_mu 0.085
_exptl_absorpt_correction_T_max 0.983
_exptl_absorpt_correction_T_min 0.973
_exptl_absorpt_correction_type multi-scan
_exptl_absorpt_process_details '(Blessing, 1995)'
_exptl_crystal_colour 'pale yellow'
_exptl_crystal_density_diffrn 1.234
_exptl_crystal_density_method 'not measured'
_exptl_crystal_description needle
_exptl_crystal_F_000 408
_exptl_crystal_size_max 0.2
_exptl_crystal_size_mid 0.2
_exptl_crystal_size_min 0.2
_refine_diff_density_max 0.22
_refine_diff_density_min -0.204
_refine_ls_extinction_coef 0.039(5)
_refine_ls_extinction_expression Fc^*^=kFc[1+0.001xFc^2^\l^3^/sin(2\q)]^-1/4^
_refine_ls_extinction_method SHELXL97
_refine_ls_goodness_of_fit_ref 1.048
_refine_ls_hydrogen_treatment mixed
_refine_ls_matrix_type full
_refine_ls_number_parameters 262
_refine_ls_number_reflns 6285
_refine_ls_number_restraints 0
_refine_ls_restrained_S_all 1.048
_refine_ls_R_factor_gt 0.0611
_refine_ls_shift/su_max 0
_refine_ls_structure_factor_coef Fsqd
_refine_ls_weighting_details 'calc w=1/[\s^2^(Fo^2^)+(0.0753P)^2^+0.1247P] where P=(Fo^2^+2Fc^2^)/3'
_refine_ls_weighting_scheme calc
_refine_ls_wR_factor_ref 0.1785
_reflns_number_gt 4115
_reflns_number_total 6285
_reflns_threshold_expression I>2\s(I)
_cod_data_source_file is2133.cif
_cod_data_source_block I
_cod_database_code 2212251
_cod_database_fobs_code 2212251

loop_
_symmetry_equiv_pos_as_xyz
'x, y, z'
'-x, -y, -z'

loop_
_atom_site_type_symbol
_atom_site_label
_atom_site_fract_x
_atom_site_fract_y
_atom_site_fract_z
_atom_site_U_iso_or_equiv
_atom_site_adp_type
_atom_site_calc_flag
_atom_site_refinement_flags
_atom_site_occupancy
O O3 0.70921(14) 0.51904(13) -0.00418(13) 0.0671(3) Uani d . 1
H H21 0.7306 0.5619 0.0808 0.101 Uiso calc R 1
O O1 0.73336(12) 0.24167(12) 0.34255(13) 0.0656(3) Uani d . 1
H H7 0.7549 0.3265 0.3698 0.098 Uiso calc R 1
O O4 0.66880(17) 0.36611(17) -0.26575(14) 0.0843(4) Uani d . 1
O O2 0.62739(15) -0.03197(13) 0.23482(16) 0.0780(4) Uani d . 1
C C22 0.6475(3) 0.2882(4) -0.4068(2) 0.1339(13) Uani d . 1
H H22A 0.5718 0.3105 -0.468 0.201 Uiso calc R 1
H H22B 0.6159 0.1889 -0.4398 0.201 Uiso calc R 1
H H22C 0.7404 0.3122 -0.4086 0.201 Uiso calc R 1
H H15 0.992(2) 0.4822(19) 0.305(2) 0.069(5) Uiso d . 1
H H8 0.479(2) 0.4559(19) 0.2324(19) 0.068(5) Uiso d . 1
N N2 0.85450(15) 0.59426(13) 0.26929(13) 0.0531(3) Uani d . 1
C C16 0.89708(17) 0.41847(15) 0.08687(16) 0.0495(3) Uani d . 1
N N1 0.68645(15) 0.47760(14) 0.36649(14) 0.0546(3) Uani d . 1
C C15 0.92030(18) 0.50197(16) 0.23275(16) 0.0527(4) Uani d . 1
C C8 0.55124(19) 0.40773(17) 0.26931(17) 0.0543(4) Uani d . 1
C C9 0.73833(18) 0.63031(16) 0.42458(16) 0.0532(4) Uani d . 1
H H9 0.6616 0.6581 0.3674 0.064 Uiso calc R 1
C C21 0.79314(17) 0.43035(16) -0.02469(16) 0.0508(3) Uani d . 1
C C7 0.58586(17) 0.17926(17) 0.24817(16) 0.0523(3) Uani d . 1
C C6 0.49247(17) 0.25594(17) 0.20876(16) 0.0532(4) Uani d . 1
C C17 0.97957(19) 0.32407(17) 0.05808(17) 0.0585(4) Uani d . 1
H H17 1.049 0.3158 0.1322 0.07 Uiso calc R 1
C C20 0.77277(18) 0.34678(18) -0.16410(17) 0.0573(4) Uani d . 1
C C14 0.88448(17) 0.66764(16) 0.41848(15) 0.0524(4) Uani d . 1
H H14 0.9582 0.6343 0.4713 0.063 Uiso calc R 1
C C19 0.85570(19) 0.25441(18) -0.18895(17) 0.0605(4) Uani d . 1
H H19 0.8418 0.1987 -0.2814 0.073 Uiso calc R 1
C C2 0.52632(19) 0.03261(18) 0.18849(18) 0.0582(4) Uani d . 1
C C18 0.95913(19) 0.24380(17) -0.07802(18) 0.0625(4) Uani d . 1
H H18 1.0151 0.1818 -0.0959 0.075 Uiso calc R 1
C C13 0.9491(2) 0.82687(17) 0.48640(18) 0.0615(4) Uani d . 1
H H13A 1.0443 0.8475 0.4858 0.074 Uiso calc R 1
H H13B 0.8808 0.8598 0.4301 0.074 Uiso calc R 1
C C5 0.34032(19) 0.1848(2) 0.1090(2) 0.0673(4) Uani d . 1
H H5 0.2775 0.2349 0.0817 0.081 Uiso calc R 1
C C10 0.7667(2) 0.70859(19) 0.57942(18) 0.0667(5) Uani d . 1
H H10A 0.6731 0.6872 0.5826 0.08 Uiso calc R 1
H H10B 0.8374 0.6761 0.6344 0.08 Uiso calc R 1
C C3 0.3760(2) -0.0339(2) 0.0916(2) 0.0677(5) Uani d . 1
H H3 0.336 -0.1306 0.0527 0.081 Uiso calc R 1
C C12 0.9732(2) 0.90522(19) 0.6389(2) 0.0724(5) Uani d . 1
H H12A 1.0072 1.0063 0.6764 0.087 Uiso calc R 1
H H12B 1.0508 0.8811 0.698 0.087 Uiso calc R 1
C C4 0.2836(2) 0.0422(2) 0.0515(2) 0.0743(5) Uani d . 1
H H4 0.1825 -0.004 -0.0148 0.089 Uiso calc R 1
C C11 0.8294(2) 0.86791(19) 0.6464(2) 0.0768(5) Uani d . 1
H H11A 0.7552 0.9017 0.5963 0.092 Uiso calc R 1
H H11B 0.8495 0.9145 0.7456 0.092 Uiso calc R 1
C C1 0.5769(3) -0.1810(2) 0.1712(3) 0.0873(6) Uani d . 1
H H1A 0.6581 -0.2128 0.2127 0.131 Uiso calc R 1
H H1B 0.5431 -0.2242 0.0701 0.131 Uiso calc R 1
H H1C 0.4953 -0.2069 0.1878 0.131 Uiso calc R 1

loop_
_atom_site_aniso_label
_atom_site_aniso_U_11
_atom_site_aniso_U_22
_atom_site_aniso_U_33
_atom_site_aniso_U_12
_atom_site_aniso_U_13
_atom_site_aniso_U_23
O3 0.0795(8) 0.0780(8) 0.0600(7) 0.0479(7) 0.0396(6) 0.0367(6)
O1 0.0523(6) 0.0581(7) 0.0711(8) 0.0142(5) 0.0155(5) 0.0320(6)
O4 0.0899(9) 0.1212(12) 0.0564(7) 0.0568(9) 0.0385(7) 0.0477(8)
O2 0.0715(8) 0.0585(7) 0.0929(10) 0.0188(6) 0.0243(7) 0.0415(7)
C22 0.126(2) 0.229(4) 0.0592(12) 0.101(2) 0.0506(14) 0.0671(18)
N2 0.0621(8) 0.0484(7) 0.0480(7) 0.0208(6) 0.0287(6) 0.0202(5)
C16 0.0528(8) 0.0432(7) 0.0480(7) 0.0161(6) 0.0241(6) 0.0184(6)
N1 0.0587(8) 0.0521(7) 0.0535(7) 0.0194(6) 0.0260(6) 0.0264(6)
C15 0.0561(8) 0.0485(8) 0.0470(8) 0.0190(7) 0.0222(6) 0.0195(6)
C8 0.0583(9) 0.0580(9) 0.0512(8) 0.0240(7) 0.0280(7) 0.0277(7)
C9 0.0601(9) 0.0487(8) 0.0515(8) 0.0221(7) 0.0268(7) 0.0238(6)
C21 0.0535(8) 0.0491(8) 0.0538(8) 0.0210(6) 0.0295(7) 0.0242(6)
C7 0.0493(8) 0.0566(9) 0.0492(8) 0.0147(7) 0.0227(6) 0.0257(7)
C6 0.0520(8) 0.0586(9) 0.0480(8) 0.0174(7) 0.0239(6) 0.0253(7)
C17 0.0629(9) 0.0516(8) 0.0535(8) 0.0259(7) 0.0253(7) 0.0202(7)
C20 0.0567(9) 0.0647(9) 0.0501(8) 0.0210(7) 0.0263(7) 0.0269(7)
C14 0.0598(9) 0.0506(8) 0.0440(7) 0.0222(7) 0.0256(7) 0.0193(6)
C19 0.0633(9) 0.0572(9) 0.0498(8) 0.0178(7) 0.0299(7) 0.0147(7)
C2 0.0596(9) 0.0580(9) 0.0568(9) 0.0161(7) 0.0267(7) 0.0294(7)
C18 0.0639(10) 0.0542(9) 0.0616(10) 0.0271(8) 0.0321(8) 0.0185(7)
C13 0.0688(10) 0.0504(8) 0.0578(9) 0.0166(7) 0.0325(8) 0.0188(7)
C5 0.0536(9) 0.0743(11) 0.0659(10) 0.0196(8) 0.0210(8) 0.0347(9)
C10 0.0823(12) 0.0654(10) 0.0581(10) 0.0267(9) 0.0418(9) 0.0269(8)
C3 0.0638(10) 0.0611(10) 0.0661(10) 0.0070(8) 0.0260(8) 0.0284(8)
C12 0.0836(12) 0.0547(9) 0.0584(10) 0.0161(9) 0.0353(9) 0.0110(8)
C4 0.0523(9) 0.0783(13) 0.0697(11) 0.0073(9) 0.0170(8) 0.0314(10)
C11 0.0955(14) 0.0616(10) 0.0674(11) 0.0264(10) 0.0501(11) 0.0165(9)
C1 0.0977(16) 0.0608(11) 0.0981(16) 0.0232(11) 0.0379(13) 0.0424(11)

loop_
_atom_type_symbol
_atom_type_description
_atom_type_scat_dispersion_real
_atom_type_scat_dispersion_imag
_atom_type_scat_source
C C 0.0033 0.0016 'International Tables Vol C Tables 4.2.6.8 and 6.1.1.4'
H H 0 0 'International Tables Vol C Tables 4.2.6.8 and 6.1.1.4'
N N 0.0061 0.0033 'International Tables Vol C Tables 4.2.6.8 and 6.1.1.4'
O O 0.0106 0.006 'International Tables Vol C Tables 4.2.6.8 and 6.1.1.4'
Ho Ho -0.2175 4.6783 'International Tables Vol C Tables 4.2.6.8 and 6.1.1.4'

loop_
_geom_angle_atom_site_label_1
_geom_angle_atom_site_label_2
_geom_angle_atom_site_label_3
_geom_angle
C21 O3 H21 109.5
C7 O1 H7 109.5
C20 O4 C22 117.29(17)
C2 O2 C1 117.76(15)
O4 C22 H22A 109.5
O4 C22 H22B 109.5
H22A C22 H22B 109.5
O4 C22 H22C 109.5
H22A C22 H22C 109.5
H22B C22 H22C 109.5
C15 N2 C14 117.97(13)
C21 C16 C17 119.45(14)
C21 C16 C15 121.11(13)
C17 C16 C15 119.44(14)
C8 N1 C9 119.23(13)
N2 C15 C16 123.52(14)
N2 C15 H15 120.7(11)
C16 C15 H15 115.8(11)
N1 C8 C6 121.77(15)
N1 C8 H8 121.4(10)
C6 C8 H8 116.8(10)
N1 C9 C10 109.77(13)
N1 C9 C14 109.01(12)
C10 C9 C14 109.55(13)
N1 C9 H9 109.5
C10 C9 H9 109.5
C14 C9 H9 109.5
O3 C21 C16 122.38(13)
O3 C21 C20 118.24(14)
C16 C21 C20 119.38(14)
O1 C7 C6 121.83(14)
O1 C7 C2 118.27(14)
C6 C7 C2 119.90(15)
C7 C6 C5 119.17(16)
C7 C6 C8 120.94(14)
C5 C6 C8 119.90(15)
C18 C17 C16 120.58(15)
C18 C17 H17 119.7
C16 C17 H17 119.7
O4 C20 C19 125.28(15)
O4 C20 C21 114.99(14)
C19 C20 C21 119.73(15)
N2 C14 C13 110.91(13)
N2 C14 C9 108.78(12)
C13 C14 C9 111.29(12)
N2 C14 H14 108.6
C13 C14 H14 108.6
C9 C14 H14 108.6
C20 C19 C18 120.65(15)
C20 C19 H19 119.7
C18 C19 H19 119.7
O2 C2 C3 125.44(16)
O2 C2 C7 115.08(14)
C3 C2 C7 119.48(16)
C17 C18 C19 120.22(15)
C17 C18 H18 119.9
C19 C18 H18 119.9
C12 C13 C14 111.56(14)
C12 C13 H13A 109.3
C14 C13 H13A 109.3
C12 C13 H13B 109.3
C14 C13 H13B 109.3
H13A C13 H13B 108
C4 C5 C6 120.49(17)
C4 C5 H5 119.8
C6 C5 H5 119.8
C11 C10 C9 111.31(14)
C11 C10 H10A 109.4
C9 C10 H10A 109.4
C11 C10 H10B 109.4
C9 C10 H10B 109.4
H10A C10 H10B 108
C2 C3 C4 120.54(17)
C2 C3 H3 119.7
C4 C3 H3 119.7
C13 C12 C11 111.19(15)
C13 C12 H12A 109.4
C11 C12 H12A 109.4
C13 C12 H12B 109.4
C11 C12 H12B 109.4
H12A C12 H12B 108
C5 C4 C3 120.42(17)
C5 C4 H4 119.8
C3 C4 H4 119.8
C12 C11 C10 110.97(15)
C12 C11 H11A 109.4
C10 C11 H11A 109.4
C12 C11 H11B 109.4
C10 C11 H11B 109.4
H11A C11 H11B 108
O2 C1 H1A 109.5
O2 C1 H1B 109.5
H1A C1 H1B 109.5
O2 C1 H1C 109.5
H1A C1 H1C 109.5
H1B C1 H1C 109.5

loop_
_geom_bond_atom_site_label_1
_geom_bond_atom_site_label_2
_geom_bond_distance
O3 C21 1.3521(18)
O3 H21 0.82
O1 C7 1.3482(19)
O1 H7 0.82
O4 C20 1.364(2)
O4 C22 1.409(3)
O2 C2 1.369(2)
O2 C1 1.416(2)
C22 H22A 0.96
C22 H22B 0.96
C22 H22C 0.96
N2 C15 1.2721(19)
N2 C14 1.4601(19)
C16 C21 1.394(2)
C16 C17 1.397(2)
C16 C15 1.456(2)
N1 C8 1.274(2)
N1 C9 1.463(2)
C15 H15 1.006(19)
C8 C6 1.456(2)
C8 H8 1.012(19)
C9 C10 1.525(2)
C9 C14 1.530(2)
C9 H9 0.98
C21 C20 1.404(2)
C7 C6 1.397(2)
C7 C2 1.408(2)
C6 C5 1.402(2)
C17 C18 1.366(2)
C17 H17 0.93
C20 C19 1.379(2)
C14 C13 1.523(2)
C14 H14 0.98
C19 C18 1.379(2)
C19 H19 0.93
C2 C3 1.378(2)
C18 H18 0.93
C13 C12 1.515(2)
C13 H13A 0.97
C13 H13B 0.97
C5 C4 1.368(3)
C5 H5 0.93
C10 C11 1.523(3)
C10 H10A 0.97
C10 H10B 0.97
C3 C4 1.389(3)
C3 H3 0.93
C12 C11 1.516(3)
C12 H12A 0.97
C12 H12B 0.97
C4 H4 0.93
C11 H11A 0.97
C11 H11B 0.97
C1 H1A 0.96
C1 H1B 0.96
C1 H1C 0.96

loop_
_geom_hbond_atom_site_label_D
_geom_hbond_atom_site_label_H
_geom_hbond_atom_site_label_A
_geom_hbond_distance_DH
_geom_hbond_distance_HA
_geom_hbond_distance_DA
_geom_hbond_angle_DHA
_geom_hbond_publ_flag
O1 H7 N1 0.82 1.86 2.590(3) 147 yes
O3 H21 N2 0.82 1.92 2.644(2) 147 yes

loop_
_geom_torsion_atom_site_label_1
_geom_torsion_atom_site_label_2
_geom_torsion_atom_site_label_3
_geom_torsion_atom_site_label_4
_geom_torsion
C14 N2 C15 C16 178.21(13)
C21 C16 C15 N2 -3.4(2)
C17 C16 C15 N2 177.10(16)
C9 N1 C8 C6 -179.13(13)
C8 N1 C9 C10 111.36(17)
C8 N1 C9 C14 -128.65(15)
C17 C16 C21 O3 179.63(15)
C15 C16 C21 O3 0.1(2)
C17 C16 C21 C20 0.3(2)
C15 C16 C21 C20 -179.24(14)
O1 C7 C6 C5 179.38(15)
C2 C7 C6 C5 -0.5(2)
O1 C7 C6 C8 -0.4(2)
C2 C7 C6 C8 179.79(14)
N1 C8 C6 C7 -4.5(2)
N1 C8 C6 C5 175.71(15)
C21 C16 C17 C18 0.0(2)
C15 C16 C17 C18 179.54(15)
C22 O4 C20 C19 -1.9(3)
C22 O4 C20 C21 178.0(2)
O3 C21 C20 O4 0.7(2)
C16 C21 C20 O4 -179.94(14)
O3 C21 C20 C19 -179.50(15)
C16 C21 C20 C19 -0.1(2)
C15 N2 C14 C13 121.25(16)
C15 N2 C14 C9 -116.03(16)
N1 C9 C14 N2 61.10(15)
C10 C9 C14 N2 -178.77(12)
N1 C9 C14 C13 -176.41(13)
C10 C9 C14 C13 -56.29(17)
O4 C20 C19 C18 179.47(17)
C21 C20 C19 C18 -0.3(3)
C1 O2 C2 C3 4.7(3)
C1 O2 C2 C7 -175.62(16)
O1 C7 C2 O2 0.4(2)
C6 C7 C2 O2 -179.78(14)
O1 C7 C2 C3 -179.90(15)
C6 C7 C2 C3 -0.1(2)
C16 C17 C18 C19 -0.5(3)
C20 C19 C18 C17 0.6(3)
N2 C14 C13 C12 177.00(14)
C9 C14 C13 C12 55.75(19)
C7 C6 C5 C4 0.4(3)
C8 C6 C5 C4 -179.86(16)
N1 C9 C10 C11 176.78(15)
C14 C9 C10 C11 57.12(19)
O2 C2 C3 C4 -179.65(18)
C7 C2 C3 C4 0.7(3)
C14 C13 C12 C11 -54.9(2)
C6 C5 C4 C3 0.2(3)
C2 C3 C4 C5 -0.7(3)
C13 C12 C11 C10 55.4(2)
C9 C10 C11 C12 -57.1(2)
